data_1573714
loop_
_publ_author_name
'Greijer, Bj\"orn'
'Nefedova, Alexandra'
'Agback, Tatiana'
'Agback, Peter'
'Kisand, Vambola'
'Rausalu, Kai'
'Vanetsev, Alexander'
'Seisenbaeva, Gulaim A.'
'Ivask, Angela'
'Kessler, Vadim G.'

_publ_section_title
;
 Molecular Mechanisms behind the Anti Corona Virus Activity of Small Metal
 Oxide Nanoparticles
;
_journal_name_full Nanoscale
_journal_paper_doi 10.1039/D4NR03730H
_journal_year 2025
_chemical_formula_sum 'C24 H42 N12 O58 Si W12'
_chemical_formula_weight 3660.98
_space_group_crystal_system triclinic
_space_group_IT_number 2
_space_group_name_Hall '-P 1'
_space_group_name_H-M_alt 'P -1'
_atom_sites_solution_hydrogens geom
_audit_creation_method SHELXL-2018/3
_audit_update_record
;
2024-08-30 deposited with the CCDC.	2025-01-17 downloaded from the CCDC.
;
_cell_angle_alpha 99.7051(8)
_cell_angle_beta 91.9863(9)
_cell_angle_gamma 103.7460(9)
_cell_formula_units_Z 1
_cell_length_a 10.8473(5)
_cell_length_b 12.4152(5)
_cell_length_c 13.1760(6)
_cell_measurement_reflns_used 9993
_cell_measurement_temperature 296(2)
_cell_measurement_theta_max 34.75
_cell_measurement_theta_min 2.59
_cell_volume 1693.76(13)
_diffrn_ambient_temperature 296(2)
_diffrn_measured_fraction_theta_full 0.962
_diffrn_measured_fraction_theta_max 0.962
_diffrn_measurement_device_type 'Bruker D8 Quest ECO'
_diffrn_measurement_method 'Omega scan'
_diffrn_radiation_type MoK\a
_diffrn_radiation_wavelength 0.71073
_diffrn_reflns_av_R_equivalents 0.0377
_diffrn_reflns_av_unetI/netI 0.0462
_diffrn_reflns_Laue_measured_fraction_full 0.962
_diffrn_reflns_Laue_measured_fraction_max 0.962
_diffrn_reflns_limit_h_max 12
_diffrn_reflns_limit_h_min -12
_diffrn_reflns_limit_k_max 14
_diffrn_reflns_limit_k_min -14
_diffrn_reflns_limit_l_max 15
_diffrn_reflns_limit_l_min -15
_diffrn_reflns_number 16418
_diffrn_reflns_point_group_measured_fraction_full 0.962
_diffrn_reflns_point_group_measured_fraction_max 0.962
_diffrn_reflns_theta_full 25.024
_diffrn_reflns_theta_max 25.024
_diffrn_reflns_theta_min 2.837
_diffrn_source 'sealed tube'
_exptl_absorpt_coefficient_mu 20.424
_exptl_absorpt_correction_T_max 0.32
_exptl_absorpt_correction_T_min 0.24
_exptl_absorpt_correction_type empirical
_exptl_absorpt_process_details 'Bruker SADABS'
_exptl_crystal_colour colorless
_exptl_crystal_density_diffrn 3.589
_exptl_crystal_density_meas ?
_exptl_crystal_density_method 'not measured'
_exptl_crystal_description block
_exptl_crystal_F_000 1636
_exptl_crystal_recrystallization_method 'Re-crystallisation from solvent'
_exptl_crystal_size_max 0.320
_exptl_crystal_size_mid 0.240
_exptl_crystal_size_min 0.200
_exptl_transmission_factor_max 0.32
_exptl_transmission_factor_min 0.24
_refine_diff_density_max 4.514
_refine_diff_density_min -2.369
_refine_diff_density_rms 0.355
_refine_ls_extinction_method none
_refine_ls_goodness_of_fit_ref 1.181
_refine_ls_hydrogen_treatment constr
_refine_ls_matrix_type full
_refine_ls_number_parameters 503
_refine_ls_number_reflns 5757
_refine_ls_number_restraints 590
_refine_ls_restrained_S_all 1.154
_refine_ls_R_factor_all 0.0666
_refine_ls_R_factor_gt 0.0655
_refine_ls_shift/su_max 0.000
_refine_ls_shift/su_mean 0.000
_refine_ls_structure_factor_coef Fsqd
_refine_ls_weighting_details 'w=1/[\s^2^(Fo^2^)+(0.0197P)^2^+128.9648P] where P=(Fo^2^+2Fc^2^)/3'
_refine_ls_weighting_scheme calc
_refine_ls_wR_factor_gt 0.1564
_refine_ls_wR_factor_ref 0.1570
_reflns_Friedel_coverage 0.000
_reflns_number_gt 5605
_reflns_number_total 5757
_reflns_threshold_expression 'I > 2\s(I)'
_cod_data_source_file d4nr03730h2.cif
_cod_data_source_block shelx
_cod_depositor_comments
;
The following automatic conversions were performed:

data item '_exptl_absorpt_correction_type' value 'Empirical' was
changed to 'empirical' in accordance with the
/home/data/users/saulius/crontab/automatic-downloads/rss-feeds/RSC/lib/dictionaries/cif_core.dic
dictionary named 'cif_core.dic' version 2.4.2 last updated on
2011-04-26.

data item '_exptl_crystal_density_meas' value 'not measured' was
changed to '?' -- the value is perceived as not measured.

Automatic conversion script
Id: cif_fix_values 8170 2020-07-09 18:12:32Z antanas 
;
_cod_database_code 1573714
_shelx_shelxl_version_number 2018/3
_shelx_space_group_comment
;
The symmetry employed for this shelxl refinement is uniquely defined
by the following loop, which should always be used as a source of
symmetry information in preference to the above space-group names.
They are only intended as comments.
;
_shelx_estimated_absorpt_t_min 0.059
_shelx_estimated_absorpt_t_max 0.106
_exptl_absorpt_special_details 'Bruker SADABS'

loop_
_space_group_symop_operation_xyz
'x, y, z'
'-x, -y, -z'

loop_
_atom_site_label
_atom_site_type_symbol
_atom_site_fract_x
_atom_site_fract_y
_atom_site_fract_z
_atom_site_U_iso_or_equiv
_atom_site_adp_type
_atom_site_occupancy
_atom_site_site_symmetry_order
_atom_site_calc_flag
_atom_site_refinement_flags_posn
_atom_site_refinement_flags_adp
_atom_site_refinement_flags_occupancy
_atom_site_disorder_assembly
_atom_site_disorder_group
W2 W 0.49544(8) 0.73734(7) 0.38529(6) 0.0291(2) Uani 1 1 d . U . . .
W3 W 0.21122(7) 0.31481(8) 0.54028(6) 0.0345(2) Uani 1 1 d . U . . .
W4 W 0.40415(8) 0.22484(7) 0.35108(7) 0.0347(2) Uani 1 1 d . U . . .
W5 W 0.20612(6) 0.55333(6) 0.42965(6) 0.0216(2) Uani 1 1 d . U . . .
W6 W 0.39615(7) 0.46135(6) 0.23672(5) 0.0228(2) Uani 1 1 d . U . . .
W1 W 0.30899(7) 0.58869(6) 0.69231(6) 0.0255(2) Uani 1 1 d . U . . .
Si1 Si 0.500000 0.500000 0.500000 0.0163(12) Uani 1 2 d S U P . .
O19 O 0.0731(13) 0.2291(12) 0.5600(12) 0.037(3) Uani 1 1 d . U . . .
O20 O 0.3611(14) 0.0945(12) 0.2812(12) 0.037(3) Uani 1 1 d . U . . .
O1 O 0.2203(18) 0.6280(16) 0.7861(13) 0.053(4) Uani 1 1 d . U . . .
O2 O 0.3496(16) 0.4475(15) 0.1132(13) 0.048(3) Uani 1 1 d . U . . .
O3 O 0.4891(17) 0.8481(13) 0.3292(14) 0.049(4) Uani 1 1 d . U . . .
O4 O 0.6694(19) 0.7404(17) 0.3833(16) 0.063(3) Uani 1 1 d . U . . .
O5 O 0.3209(15) 0.6900(14) 0.4138(13) 0.044(2) Uani 1 1 d . U . . .
O6 O 0.2474(18) 0.2171(16) 0.4195(15) 0.059(3) Uani 1 1 d . U . . .
O7 O 0.5690(18) 0.4533(16) 0.2265(15) 0.056(3) Uani 1 1 d . U . . .
O8 O 0.0690(15) 0.5783(16) 0.3937(16) 0.060(4) Uani 1 1 d . U . . .
O9 O 0.2471(16) 0.4830(13) 0.2999(13) 0.048(3) Uani 1 1 d . U . . .
O10 O 0.358(3) 0.496(2) 0.528(2) 0.034(3) Uani 0.5 1 d . U P . .
O11 O 0.4610(16) 0.6202(13) 0.2673(14) 0.051(3) Uani 1 1 d . U . . .
O12 O 0.574(2) 0.459(2) 0.5825(18) 0.024(4) Uani 0.5 1 d . U P . .
O13 O 0.2218(17) 0.6095(15) 0.5753(14) 0.050(3) Uani 1 1 d . U . . .
O14 O 0.4280(17) 0.7262(15) 0.6896(14) 0.050(3) Uani 1 1 d . U . . .
O15 O 0.3509(17) 0.3127(15) 0.2600(14) 0.052(3) Uani 1 1 d . U . . .
O16 O 0.1532(17) 0.4058(15) 0.4584(14) 0.051(3) Uani 1 1 d . U . . .
O17 O 0.230(2) 0.4323(14) 0.6567(13) 0.059(4) Uani 1 1 d . U . . .
O18 O 0.524(2) 0.8034(18) 0.5298(16) 0.066(3) Uani 1 1 d . U . . .
N2 N 0.7532(17) 1.1201(14) 0.4352(13) 0.031(3) Uani 1 1 d . U . . .
H2A H 0.730365 1.179087 0.463938 0.038 Uiso 1 1 calc R U . . .
O3X O 0.9384(16) 0.6506(14) 0.0092(11) 0.043(4) Uani 1 1 d . U . . .
N1 N 0.9203(17) 1.2016(15) 0.2881(14) 0.035(4) Uani 1 1 d . U . . .
H1A H 0.936943 1.222655 0.353757 0.042 Uiso 1 1 calc R U . . .
O1X O 1.1168(19) 1.1873(17) 0.0709(13) 0.057(5) Uani 1 1 d . U . . .
O2X O 1.0926(16) 1.0877(14) 0.1943(13) 0.047(4) Uani 1 1 d . U . . .
N3 N 0.9147(17) 1.0560(15) 0.6575(14) 0.037(4) Uani 1 1 d . U . . .
H3A H 0.917483 1.077889 0.725594 0.056 Uiso 1 1 calc R U . . .
H3B H 0.889857 0.981090 0.641772 0.056 Uiso 1 1 calc R U . . .
H3C H 0.991736 1.079337 0.635892 0.056 Uiso 1 1 calc R U . . .
O3A O 0.7891(18) 1.0861(14) 0.1609(12) 0.052(4) Uani 1 1 d . U . . .
O4X O 0.8674(17) 0.9946(14) 0.4527(13) 0.048(4) Uani 1 1 d . U . . .
O1A O 0.6829(17) 0.8644(16) 0.1223(13) 0.053(4) Uani 1 1 d . U . . .
C3 C 0.8115(19) 1.1234(17) 0.2504(15) 0.028(3) Uani 1 1 d . U . . .
C5 C 0.817(2) 1.0693(17) 0.4917(16) 0.033(4) Uani 1 1 d . U . . .
C4 C 0.7214(19) 1.0777(18) 0.3268(16) 0.033(4) Uani 1 1 d . U . . .
H4A H 0.646435 1.022968 0.303940 0.040 Uiso 1 1 calc R U . . .
N1A N 0.828(2) 0.6374(17) 0.1498(16) 0.047(4) Uani 1 1 d . U . . .
H1AA H 0.823473 0.614411 0.207900 0.056 Uiso 1 1 calc R U . . .
C6 C 0.823(2) 1.1054(19) 0.6061(16) 0.036(4) Uani 1 1 d . U . . .
H6A H 0.849446 1.187003 0.623826 0.043 Uiso 1 1 calc R U . . .
H6B H 0.739320 1.080804 0.630182 0.043 Uiso 1 1 calc R U . . .
C1 C 1.073(2) 1.1677(18) 0.1618(16) 0.033(4) Uani 1 1 d . U . . .
O21 O 0.501(3) 0.567(2) 0.614(2) 0.034(4) Uani 0.5 1 d . U P . .
O4A O 1.1666(19) 0.7806(16) 0.1754(14) 0.058(4) Uani 1 1 d . U . . .
C2 C 1.009(2) 1.2504(19) 0.2180(18) 0.040(4) Uani 1 1 d . U . . .
H2B H 1.073007 1.313453 0.257132 0.048 Uiso 1 1 calc R U . . .
H2C H 0.963464 1.279056 0.168315 0.048 Uiso 1 1 calc R U . . .
C2A C 0.729(2) 0.688(2) 0.1188(19) 0.046(4) Uani 1 1 d . U . . .
H2AA H 0.651634 0.658254 0.149791 0.055 Uiso 1 1 calc R U . . .
H2AB H 0.712061 0.668994 0.044320 0.055 Uiso 1 1 calc R U . . .
C3A C 0.924(2) 0.6240(19) 0.0960(16) 0.039(4) Uani 1 1 d . U . . .
N2A N 1.137(2) 0.5972(18) 0.1089(16) 0.050(4) Uani 1 1 d . U . . .
H2AC H 1.170434 0.546615 0.076732 0.060 Uiso 1 1 calc R U . . .
C5A C 1.203(2) 0.705(2) 0.1259(17) 0.042(4) Uani 1 1 d . U . . .
O2A O 0.8673(19) 0.8651(17) 0.1921(15) 0.060(4) Uani 1 1 d . U . . .
C1A C 0.767(2) 0.813(2) 0.1506(18) 0.044(4) Uani 1 1 d . U . . .
N3A N 1.394(2) 0.847(2) 0.1083(18) 0.062(6) Uani 1 1 d . U . . .
H3A1 H 1.468063 0.860463 0.080368 0.093 Uiso 1 1 calc R U . . .
H3A2 H 1.345577 0.888652 0.085962 0.093 Uiso 1 1 calc R U . . .
H3A3 H 1.406703 0.865094 0.176781 0.093 Uiso 1 1 calc R U . . .
C4A C 1.018(3) 0.565(2) 0.141(2) 0.050(5) Uani 1 1 d . U . . .
H4AA H 1.021725 0.581635 0.215487 0.059 Uiso 1 1 calc R U . . .
H4AB H 0.985974 0.483616 0.119281 0.059 Uiso 1 1 calc R U . . .
C6A C 1.329(3) 0.728(2) 0.078(2) 0.056(5) Uani 1 1 d . U . . .
H6AA H 1.381335 0.682069 0.102023 0.067 Uiso 1 1 calc R U . . .
H6AB H 1.315223 0.707548 0.003793 0.067 Uiso 1 1 calc R U . . .
O1Y O 1.244(2) 0.9814(18) 0.0551(17) 0.016(5) Uani 0.5 1 d . U P . .
O22 O 0.5710(17) 0.6341(15) 0.4945(14) 0.053(3) Uani 1 1 d . U . . .

loop_
_atom_site_aniso_label
_atom_site_aniso_U_11
_atom_site_aniso_U_22
_atom_site_aniso_U_33
_atom_site_aniso_U_23
_atom_site_aniso_U_13
_atom_site_aniso_U_12
W2 0.0339(4) 0.0423(5) 0.0223(4) 0.0164(3) 0.0083(3) 0.0230(4)
W3 0.0183(4) 0.0547(5) 0.0224(4) 0.0062(4) 0.0054(3) -0.0066(3)
W4 0.0272(4) 0.0350(5) 0.0358(5) -0.0148(4) -0.0049(3) 0.0116(3)
W5 0.0178(4) 0.0240(4) 0.0254(4) 0.0108(3) 0.0000(3) 0.0056(3)
W6 0.0265(4) 0.0237(4) 0.0181(4) 0.0065(3) -0.0031(3) 0.0050(3)
W1 0.0276(4) 0.0204(4) 0.0285(4) 0.0035(3) 0.0158(3) 0.0046(3)
Si1 0.013(3) 0.018(3) 0.018(3) 0.002(2) 0.002(2) 0.003(2)
O19 0.026(6) 0.036(7) 0.048(8) 0.013(6) -0.003(5) -0.002(5)
O20 0.032(7) 0.033(6) 0.039(8) 0.003(5) -0.008(6) 0.001(6)
O1 0.072(10) 0.070(10) 0.047(7) 0.028(7) 0.036(8) 0.061(9)
O2 0.048(4) 0.050(4) 0.045(3) 0.009(2) 0.004(2) 0.010(2)
O3 0.062(9) 0.026(6) 0.065(9) 0.019(6) 0.031(8) 0.013(6)
O4 0.063(4) 0.064(4) 0.063(4) 0.0109(12) 0.0049(11) 0.0162(13)
O5 0.044(3) 0.044(3) 0.044(3) 0.0077(11) 0.0046(10) 0.0103(11)
O6 0.059(3) 0.059(3) 0.058(3) 0.0099(11) 0.0053(11) 0.0150(13)
O7 0.056(3) 0.056(4) 0.057(4) 0.0105(12) 0.0041(11) 0.0142(13)
O8 0.030(6) 0.068(10) 0.080(11) -0.017(9) -0.018(7) 0.031(6)
O9 0.056(7) 0.027(6) 0.054(6) 0.000(5) 0.029(6) -0.002(5)
O10 0.027(6) 0.042(7) 0.039(8) 0.012(5) 0.011(5) 0.016(5)
O11 0.051(8) 0.033(5) 0.060(6) 0.002(5) 0.027(5) -0.003(5)
O12 0.016(9) 0.039(11) 0.017(11) 0.004(8) 0.004(7) 0.004(8)
O13 0.050(3) 0.050(3) 0.049(3) 0.0095(11) 0.0035(10) 0.0119(12)
O14 0.050(3) 0.050(3) 0.051(3) 0.0096(12) 0.0039(11) 0.0123(12)
O15 0.052(3) 0.051(3) 0.052(3) 0.0098(12) 0.0039(11) 0.0127(12)
O16 0.052(3) 0.050(3) 0.050(3) 0.0098(11) 0.0039(10) 0.0116(12)
O17 0.096(11) 0.031(5) 0.036(6) 0.013(4) 0.000(7) -0.016(6)
O18 0.065(4) 0.066(4) 0.065(4) 0.0111(12) 0.0049(11) 0.0167(13)
N2 0.044(9) 0.024(8) 0.032(6) 0.006(6) 0.010(6) 0.018(7)
O3X 0.057(10) 0.058(10) 0.021(7) 0.013(6) 0.007(6) 0.024(8)
N1 0.038(8) 0.034(9) 0.032(8) 0.002(6) 0.010(6) 0.004(6)
O1X 0.080(13) 0.074(12) 0.036(8) 0.025(8) 0.024(8) 0.044(10)
O2X 0.049(9) 0.054(9) 0.050(9) 0.030(8) 0.017(8) 0.023(8)
N3 0.041(10) 0.033(9) 0.037(9) 0.012(8) 0.000(7) 0.006(8)
O3A 0.078(12) 0.048(9) 0.026(6) 0.006(6) -0.004(7) 0.012(8)
O4X 0.060(10) 0.044(9) 0.044(9) -0.005(7) -0.008(8) 0.033(8)
O1A 0.053(9) 0.057(9) 0.045(10) 0.001(8) -0.006(7) 0.012(8)
C3 0.033(8) 0.031(9) 0.024(6) 0.004(7) 0.002(6) 0.014(6)
C5 0.035(10) 0.028(9) 0.036(7) 0.006(7) 0.004(7) 0.008(7)
C4 0.025(9) 0.039(10) 0.038(7) 0.009(8) 0.003(6) 0.010(7)
N1A 0.062(11) 0.043(9) 0.041(10) 0.021(8) 0.022(8) 0.014(8)
C6 0.032(10) 0.046(11) 0.032(7) 0.012(8) 0.009(8) 0.011(8)
C1 0.033(10) 0.040(10) 0.030(9) 0.018(8) 0.005(7) 0.009(8)
O21 0.037(7) 0.041(10) 0.024(8) 0.000(7) 0.004(6) 0.014(7)
O4A 0.069(12) 0.055(9) 0.047(10) -0.004(8) 0.012(8) 0.018(9)
C2 0.042(10) 0.040(10) 0.037(10) 0.008(8) 0.011(8) 0.008(7)
C2A 0.043(10) 0.055(8) 0.041(12) 0.013(9) 0.016(9) 0.009(7)
C3A 0.056(10) 0.041(11) 0.024(8) 0.013(8) 0.005(8) 0.015(9)
N2A 0.063(9) 0.048(8) 0.043(11) 0.011(8) -0.008(9) 0.021(8)
C5A 0.059(11) 0.045(8) 0.029(10) 0.011(8) 0.003(9) 0.024(7)
O2A 0.060(4) 0.059(5) 0.060(5) 0.010(2) 0.003(2) 0.015(2)
C1A 0.048(10) 0.055(9) 0.033(11) 0.014(9) 0.011(8) 0.018(8)
N3A 0.063(13) 0.072(12) 0.048(13) 0.018(11) 0.006(11) 0.007(10)
C4A 0.067(10) 0.046(12) 0.043(12) 0.024(9) 0.001(10) 0.018(8)
C6A 0.077(14) 0.057(11) 0.043(13) 0.015(11) 0.021(11) 0.029(9)
O1Y 0.017(5) 0.017(5) 0.016(5) 0.003(2) 0.001(2) 0.005(2)
O22 0.053(3) 0.053(3) 0.053(3) 0.0103(12) 0.0040(10) 0.0129(12)

loop_
_atom_type_symbol
_atom_type_description
_atom_type_scat_dispersion_real
_atom_type_scat_dispersion_imag
_atom_type_scat_source
C C 0.0033 0.0016 'International Tables Vol C Tables 4.2.6.8 and 6.1.1.4'
H H 0.0000 0.0000 'International Tables Vol C Tables 4.2.6.8 and 6.1.1.4'
N N 0.0061 0.0033 'International Tables Vol C Tables 4.2.6.8 and 6.1.1.4'
O O 0.0106 0.0060 'International Tables Vol C Tables 4.2.6.8 and 6.1.1.4'
W W -0.8490 6.8722 'International Tables Vol C Tables 4.2.6.8 and 6.1.1.4'
Si Si 0.0817 0.0704 'International Tables Vol C Tables 4.2.6.8 and 6.1.1.4'

loop_
_geom_angle_atom_site_label_1
_geom_angle_atom_site_label_2
_geom_angle_atom_site_label_3
_geom_angle
_geom_angle_site_symmetry_1
_geom_angle_site_symmetry_3
_geom_angle_publ_flag
O3 W2 O4 101.2(9) . . ?
O3 W2 O11 100.1(8) . . ?
O4 W2 O11 89.3(8) . . ?
O3 W2 O5 99.9(8) . . ?
O4 W2 O5 158.8(8) . . ?
O11 W2 O5 88.2(7) . . ?
O3 W2 O18 102.8(9) . . ?
O4 W2 O18 88.9(9) . . ?
O11 W2 O18 157.0(8) . . ?
O5 W2 O18 85.2(8) . . ?
O3 W2 O22 158.4(8) . . ?
O4 W2 O22 64.0(8) . . ?
O11 W2 O22 95.6(7) . . ?
O5 W2 O22 95.3(7) . . ?
O18 W2 O22 63.2(8) . . ?
O3 W2 O12 156.2(9) . 2_666 ?
O4 W2 O12 95.8(8) . 2_666 ?
O11 W2 O12 63.4(8) . 2_666 ?
O5 W2 O12 64.4(7) . 2_666 ?
O18 W2 O12 94.0(8) . 2_666 ?
O22 W2 O12 45.4(7) . 2_666 ?
O19 W3 O16 100.8(7) . . ?
O19 W3 O17 100.8(8) . . ?
O16 W3 O17 89.3(8) . . ?
O19 W3 O4 101.0(8) . 2_666 ?
O16 W3 O4 158.2(8) . 2_666 ?
O17 W3 O4 86.2(9) . 2_666 ?
O19 W3 O6 96.4(8) . . ?
O16 W3 O6 91.9(8) . . ?
O17 W3 O6 162.2(9) . . ?
O4 W3 O6 86.1(8) 2_666 . ?
O19 W3 O22 156.9(7) . 2_666 ?
O16 W3 O22 96.9(7) . 2_666 ?
O17 W3 O22 94.1(8) . 2_666 ?
O4 W3 O22 62.3(8) 2_666 2_666 ?
O6 W3 O22 68.1(7) . 2_666 ?
O19 W3 O10 156.0(8) . . ?
O16 W3 O10 62.9(9) . . ?
O17 W3 O10 63.7(8) . . ?
O4 W3 O10 96.2(9) 2_666 . ?
O6 W3 O10 101.3(9) . . ?
O22 W3 O10 47.0(8) 2_666 . ?
O20 W4 O18 100.3(8) . 2_666 ?
O20 W4 O14 100.4(7) . 2_666 ?
O18 W4 O14 88.1(8) 2_666 2_666 ?
O20 W4 O15 102.5(7) . . ?
O18 W4 O15 157.2(9) 2_666 . ?
O14 W4 O15 87.6(8) 2_666 . ?
O20 W4 O6 96.3(8) . . ?
O18 W4 O6 87.5(9) 2_666 . ?
O14 W4 O6 163.3(8) 2_666 . ?
O15 W4 O6 90.2(8) . . ?
O20 W4 O22 155.5(7) . 2_666 ?
O18 W4 O22 62.2(8) 2_666 2_666 ?
O14 W4 O22 96.3(7) 2_666 2_666 ?
O15 W4 O22 96.0(7) . 2_666 ?
O6 W4 O22 67.4(7) . 2_666 ?
O20 W4 O21 156.7(8) . 2_666 ?
O18 W4 O21 96.1(9) 2_666 2_666 ?
O14 W4 O21 63.7(8) 2_666 2_666 ?
O15 W4 O21 62.0(8) . 2_666 ?
O6 W4 O21 100.7(8) . 2_666 ?
O22 W4 O21 47.8(8) 2_666 2_666 ?
O8 W5 O16 102.1(9) . . ?
O8 W5 O5 100.3(9) . . ?
O16 W5 O5 157.6(7) . . ?
O8 W5 O9 99.5(9) . . ?
O16 W5 O9 85.9(7) . . ?
O5 W5 O9 89.3(7) . . ?
O8 W5 O13 101.9(9) . . ?
O16 W5 O13 88.3(8) . . ?
O5 W5 O13 88.2(7) . . ?
O9 W5 O13 158.5(8) . . ?
O8 W5 O10 159.6(10) . . ?
O16 W5 O10 64.6(9) . . ?
O5 W5 O10 94.1(9) . . ?
O9 W5 O10 94.9(9) . . ?
O13 W5 O10 64.0(9) . . ?
O8 W5 O12 157.0(10) . 2_666 ?
O16 W5 O12 92.7(8) . 2_666 ?
O5 W5 O12 65.7(8) . 2_666 ?
O9 W5 O12 63.7(8) . 2_666 ?
O13 W5 O12 96.0(8) . 2_666 ?
O10 W5 O12 43.3(9) . 2_666 ?
O2 W6 O15 103.0(8) . . ?
O2 W6 O11 98.9(8) . . ?
O15 W6 O11 158.1(8) . . ?
O2 W6 O9 101.0(8) . . ?
O15 W6 O9 87.6(7) . . ?
O11 W6 O9 87.6(7) . . ?
O2 W6 O7 100.5(8) . . ?
O15 W6 O7 90.4(8) . . ?
O11 W6 O7 86.3(8) . . ?
O9 W6 O7 158.4(8) . . ?
O2 W6 O21 159.7(9) . 2_666 ?
O15 W6 O21 65.8(9) . 2_666 ?
O11 W6 O21 93.5(9) . 2_666 ?
O9 W6 O21 95.5(9) . 2_666 ?
O7 W6 O21 64.2(9) . 2_666 ?
O2 W6 O12 157.6(9) . 2_666 ?
O15 W6 O12 93.5(8) . 2_666 ?
O11 W6 O12 65.3(8) . 2_666 ?
O9 W6 O12 64.4(8) . 2_666 ?
O7 W6 O12 94.3(8) . 2_666 ?
O21 W6 O12 42.4(9) 2_666 2_666 ?
O1 W1 O13 101.8(8) . . ?
O1 W1 O14 101.4(9) . . ?
O13 W1 O14 88.5(8) . . ?
O1 W1 O7 98.7(8) . 2_666 ?
O13 W1 O7 159.4(8) . 2_666 ?
O14 W1 O7 89.2(8) . 2_666 ?
O1 W1 O17 100.6(9) . . ?
O13 W1 O17 88.3(8) . . ?
O14 W1 O17 158.0(8) . . ?
O7 W1 O17 86.2(8) 2_666 . ?
O1 W1 O21 156.8(10) . . ?
O13 W1 O21 97.4(9) . . ?
O14 W1 O21 66.0(9) . . ?
O7 W1 O21 63.2(9) 2_666 . ?
O17 W1 O21 92.8(10) . . ?
O1 W1 O10 158.5(10) . . ?
O13 W1 O10 63.8(9) . . ?
O14 W1 O10 94.4(9) . . ?
O7 W1 O10 96.0(9) 2_666 . ?
O17 W1 O10 64.8(9) . . ?
O21 W1 O10 44.5(9) . . ?
O12 Si1 O12 180.0(17) 2_666 . ?
O12 Si1 O21 66.4(14) 2_666 2_666 ?
O12 Si1 O21 113.6(14) . 2_666 ?
O12 Si1 O21 113.6(14) 2_666 . ?
O12 Si1 O21 66.4(14) . . ?
O21 Si1 O21 180.0 2_666 . ?
O12 Si1 O10 111.3(13) 2_666 2_666 ?
O12 Si1 O10 68.7(13) . 2_666 ?
O21 Si1 O10 70.2(15) 2_666 2_666 ?
O21 Si1 O10 109.8(15) . 2_666 ?
O12 Si1 O10 68.7(13) 2_666 . ?
O12 Si1 O10 111.3(13) . . ?
O21 Si1 O10 109.8(15) 2_666 . ?
O21 Si1 O10 70.2(15) . . ?
O10 Si1 O10 180.0 2_666 . ?
O12 Si1 O22 70.3(11) 2_666 . ?
O12 Si1 O22 109.7(11) . . ?
O21 Si1 O22 104.7(13) 2_666 . ?
O21 Si1 O22 75.3(13) . . ?
O10 Si1 O22 72.6(12) 2_666 . ?
O10 Si1 O22 107.4(12) . . ?
O12 Si1 O22 109.7(11) 2_666 2_666 ?
O12 Si1 O22 70.3(11) . 2_666 ?
O21 Si1 O22 75.3(13) 2_666 2_666 ?
O21 Si1 O22 104.7(13) . 2_666 ?
O10 Si1 O22 107.4(12) 2_666 2_666 ?
O10 Si1 O22 72.6(12) . 2_666 ?
O22 Si1 O22 180.0 . 2_666 ?
W2 O4 W3 136.1(11) . 2_666 ?
W5 O5 W2 136.9(9) . . ?
W4 O6 W3 129.8(10) . . ?
W1 O7 W6 135.9(11) 2_666 . ?
W6 O9 W5 137.2(10) . . ?
Si1 O10 O12 54.8(12) . 2_666 ?
Si1 O10 W5 124.8(15) . . ?
O12 O10 W5 70.0(12) 2_666 . ?
Si1 O10 W1 122.4(16) . . ?
O12 O10 W1 135.1(18) 2_666 . ?
W5 O10 W1 94.8(9) . . ?
Si1 O10 W3 120.0(15) . . ?
O12 O10 W3 128.5(17) 2_666 . ?
W5 O10 W3 93.6(10) . . ?
W1 O10 W3 93.3(9) . . ?
W6 O11 W2 138.0(10) . . ?
Si1 O12 O21 57.5(13) . . ?
Si1 O12 O10 56.5(12) . 2_666 ?
O21 O12 O10 95.9(19) . 2_666 ?
Si1 O12 W6 124.8(14) . 2_666 ?
O21 O12 W6 67.3(12) . 2_666 ?
O10 O12 W6 133.4(17) 2_666 2_666 ?
Si1 O12 W5 123.2(13) . 2_666 ?
O21 O12 W5 134.9(17) . 2_666 ?
O10 O12 W5 66.7(11) 2_666 2_666 ?
W6 O12 W5 94.2(8) 2_666 2_666 ?
Si1 O12 W2 120.7(13) . 2_666 ?
O21 O12 W2 127.7(15) . 2_666 ?
O10 O12 W2 128.0(16) 2_666 2_666 ?
W6 O12 W2 93.1(8) 2_666 2_666 ?
W5 O12 W2 92.4(9) 2_666 2_666 ?
W1 O13 W5 137.2(10) . . ?
W1 O14 W4 138.0(10) . 2_666 ?
W6 O15 W4 138.1(10) . . ?
W3 O16 W5 138.3(10) . . ?
W1 O17 W3 137.8(9) . . ?
W4 O18 W2 138.0(12) 2_666 . ?
C5 N2 C4 120.8(17) . . ?
C3 N1 C2 120.3(18) . . ?
O3A C3 N1 122(2) . . ?
O3A C3 C4 120(2) . . ?
N1 C3 C4 118.0(17) . . ?
O4X C5 N2 122(2) . . ?
O4X C5 C6 121.2(19) . . ?
N2 C5 C6 116.4(18) . . ?
N2 C4 C3 119.0(18) . . ?
C3A N1A C2A 124.7(19) . . ?
N3 C6 C5 110.1(17) . . ?
O2X C1 O1X 119(2) . . ?
O2X C1 C2 124.3(19) . . ?
O1X C1 C2 117.0(18) . . ?
Si1 O21 O12 56.0(12) . . ?
Si1 O21 W6 126.3(15) . 2_666 ?
O12 O21 W6 70.3(13) . 2_666 ?
Si1 O21 W1 122.8(15) . . ?
O12 O21 W1 135.9(18) . . ?
W6 O21 W1 95.6(10) 2_666 . ?
Si1 O21 W4 118.1(15) . 2_666 ?
O12 O21 W4 129.1(17) . 2_666 ?
W6 O21 W4 93.5(10) 2_666 2_666 ?
W1 O21 W4 92.2(9) . 2_666 ?
N1 C2 C1 112.6(18) . . ?
N1A C2A C1A 111(2) . . ?
O3X C3A N1A 124(2) . . ?
O3X C3A C4A 119(2) . . ?
N1A C3A C4A 117.0(19) . . ?
C5A N2A C4A 122(2) . . ?
O4A C5A N2A 124(2) . . ?
O4A C5A C6A 121(2) . . ?
N2A C5A C6A 115(2) . . ?
O2A C1A O1A 121(2) . . ?
O2A C1A C2A 124(2) . . ?
O1A C1A C2A 114(2) . . ?
N2A C4A C3A 112.2(19) . . ?
N3A C6A C5A 109(2) . . ?
Si1 O22 W2 123.5(9) . . ?
Si1 O22 W3 120.3(9) . 2_666 ?
W2 O22 W3 97.3(7) . 2_666 ?
Si1 O22 W4 118.8(9) . 2_666 ?
W2 O22 W4 96.0(7) . 2_666 ?
W3 O22 W4 94.5(6) 2_666 2_666 ?

loop_
_geom_bond_atom_site_label_1
_geom_bond_atom_site_label_2
_geom_bond_distance
_geom_bond_site_symmetry_2
_geom_bond_publ_flag
W2 O3 1.681(15) . ?
W2 O4 1.88(2) . ?
W2 O11 1.900(17) . ?
W2 O5 1.914(16) . ?
W2 O18 1.93(2) . ?
W2 O22 2.328(18) . ?
W2 O12 2.48(3) 2_666 ?
W3 O19 1.676(14) . ?
W3 O16 1.880(18) . ?
W3 O17 1.899(17) . ?
W3 O4 1.93(2) 2_666 ?
W3 O6 1.944(19) . ?
W3 O22 2.378(18) 2_666 ?
W3 O10 2.46(3) . ?
W4 O20 1.671(14) . ?
W4 O18 1.85(2) 2_666 ?
W4 O14 1.903(18) 2_666 ?
W4 O15 1.912(18) . ?
W4 O6 1.942(19) . ?
W4 O22 2.412(18) 2_666 ?
W4 O21 2.50(3) 2_666 ?
W5 O8 1.659(15) . ?
W5 O16 1.892(18) . ?
W5 O5 1.899(16) . ?
W5 O9 1.902(15) . ?
W5 O13 1.915(18) . ?
W5 O10 2.37(3) . ?
W5 O12 2.43(2) 2_666 ?
W6 O2 1.656(17) . ?
W6 O15 1.874(18) . ?
W6 O11 1.897(16) . ?
W6 O9 1.898(16) . ?
W6 O7 1.909(19) . ?
W6 O21 2.35(3) 2_666 ?
W6 O12 2.40(2) 2_666 ?
W1 O1 1.672(14) . ?
W1 O13 1.868(17) . ?
W1 O14 1.886(18) . ?
W1 O7 1.893(19) 2_666 ?
W1 O17 1.898(16) . ?
W1 O21 2.41(3) . ?
W1 O10 2.41(3) . ?
Si1 O12 1.56(3) 2_666 ?
Si1 O12 1.56(3) . ?
Si1 O21 1.58(3) 2_666 ?
Si1 O21 1.58(3) . ?
Si1 O10 1.59(3) 2_666 ?
Si1 O10 1.59(3) . ?
Si1 O22 1.675(18) . ?
Si1 O22 1.675(18) 2_666 ?
O10 O12 1.77(4) 2_666 ?
O12 O21 1.72(4) . ?
N2 C5 1.33(3) . ?
N2 C4 1.44(3) . ?
O3X C3A 1.25(2) . ?
N1 C3 1.35(3) . ?
N1 C2 1.46(3) . ?
O1X C1 1.34(3) . ?
O2X C1 1.20(3) . ?
N3 C6 1.48(3) . ?
O3A C3 1.19(2) . ?
O4X C5 1.23(3) . ?
O1A C1A 1.31(3) . ?
C3 C4 1.51(3) . ?
C5 C6 1.49(3) . ?
N1A C3A 1.30(3) . ?
N1A C2A 1.45(3) . ?
C1 C2 1.49(3) . ?
O4A C5A 1.20(3) . ?
C2A C1A 1.49(4) . ?
C3A C4A 1.55(3) . ?
N2A C5A 1.34(3) . ?
N2A C4A 1.36(3) . ?
C5A C6A 1.51(4) . ?
O2A C1A 1.19(3) . ?
N3A C6A 1.46(4) . ?
